data_8102310
loop_
_publ_author_name
'Xinsheng Wan'
'Caoyuan Niu'
'Xianfu Zheng'
'Chunhong Kou'

_publ_section_title
;
 Crystal structure of bis(pyridine-2-carboxaldehyde-2-hydroxybenzoyl
 hydrazone)zinc(II) semihydrate, Zn(C13H10N3O2)2 &#x00B7; 0.5 H2O
;
_journal_issue 3
_journal_name_full 'Zeitschrift f\"ur Kristallographie - New Crystal Structures'
_journal_page_first 279
_journal_volume 223
_journal_year 2008
_chemical_formula_sum 'C208 H168 N48 O36 Zn8'
_chemical_formula_weight 4438.86
_space_group_IT_number 15
_symmetry_cell_setting monoclinic
_symmetry_space_group_name_Hall '-C 2yc'
_symmetry_space_group_name_H-M 'C 1 2/c 1'
_atom_sites_solution_hydrogens geom
_atom_sites_solution_primary direct
_atom_sites_solution_secondary difmap
_audit_creation_method SHELXL-97
_cell_angle_alpha 90.00
_cell_angle_beta 103.595(18)
_cell_angle_gamma 90.00
_cell_formula_units_Z 1
_cell_length_a 18.190(12)
_cell_length_b 24.610(16)
_cell_length_c 11.519(11)
_cell_measurement_temperature 173(2)
_cell_measurement_theta_max 25.50
_cell_measurement_theta_min 2.08
_cell_volume 5012(7)
_computing_cell_refinement 'SAINT (Bruker, 2003)'
_computing_data_collection 'APEX2 (Bruker, 2005)'
_computing_data_reduction 'SAINT (Bruker, 2003)'
_computing_molecular_graphics 'Bruker SHELXTL'
_computing_publication_material 'Bruker SHELXTL'
_computing_structure_refinement 'SHELXL-97 (Sheldrick, 1997)'
_computing_structure_solution 'SHELXS-97 (Sheldrick, 1990)'
_diffrn_ambient_temperature 173(2)
_diffrn_measured_fraction_theta_full 0.998
_diffrn_measured_fraction_theta_max 0.998
_diffrn_measurement_device_type 'Bruker SMART APEX II CCD'
_diffrn_measurement_method 'phi and omega scans'
_diffrn_radiation_monochromator graphite
_diffrn_radiation_source 'fine-focus sealed tube'
_diffrn_radiation_type MoK\a
_diffrn_radiation_wavelength 0.71073
_diffrn_reflns_av_R_equivalents 0.0658
_diffrn_reflns_av_sigmaI/netI 0.0759
_diffrn_reflns_limit_h_max 22
_diffrn_reflns_limit_h_min -18
_diffrn_reflns_limit_k_max 29
_diffrn_reflns_limit_k_min -29
_diffrn_reflns_limit_l_max 13
_diffrn_reflns_limit_l_min -13
_diffrn_reflns_number 13221
_diffrn_reflns_theta_full 25.50
_diffrn_reflns_theta_max 25.50
_diffrn_reflns_theta_min 2.08
_exptl_absorpt_coefficient_mu 1.027
_exptl_absorpt_correction_T_max 0.9042
_exptl_absorpt_correction_T_min 0.6120
_exptl_absorpt_correction_type multi-scan
_exptl_absorpt_process_details sadabs
_exptl_crystal_colour yellow
_exptl_crystal_density_diffrn 1.471
_exptl_crystal_density_method 'not measured'
_exptl_crystal_description block
_exptl_crystal_F_000 2280
_exptl_crystal_size_max 0.53
_exptl_crystal_size_mid 0.15
_exptl_crystal_size_min 0.10
_refine_diff_density_max 0.719
_refine_diff_density_min -0.786
_refine_diff_density_rms 0.075
_refine_ls_extinction_method none
_refine_ls_goodness_of_fit_ref 1.058
_refine_ls_hydrogen_treatment constr
_refine_ls_matrix_type full
_refine_ls_number_parameters 339
_refine_ls_number_reflns 4659
_refine_ls_number_restraints 1
_refine_ls_restrained_S_all 1.058
_refine_ls_R_factor_all 0.1141
_refine_ls_R_factor_gt 0.0595
_refine_ls_shift/su_max 0.000
_refine_ls_shift/su_mean 0.000
_refine_ls_structure_factor_coef Fsqd
_refine_ls_weighting_details 'calc w=1/[\s^2^(Fo^2^)+(0.0971P)^2^+0.3008P] where P=(Fo^2^+2Fc^2^)/3'
_refine_ls_weighting_scheme calc
_refine_ls_wR_factor_gt 0.1634
_refine_ls_wR_factor_ref 0.1973
_reflns_number_gt 2553
_reflns_number_total 4659
_reflns_threshold_expression >2sigma(I)
_cod_data_source_file 1267-2322.cff
_cod_data_source_block a
_cod_depositor_comments
;
The following automatic conversions were performed:
'_symmetry_cell_setting' value 'Monoclinic' changed to 'monoclinic'
according to '/home/saulius/struct/CIF-dictionaries/cif_core.dic'
dictionary named 'cif_core.dic' version 2.4.1 from 2010-06-29.

Automatic conversion script
Id: cif_fix_enum 1555 2011-01-17 13:19:09Z saulius 
;
_cod_original_sg_symbol_Hall -C2yc
_cod_original_sg_symbol_H-M C2/c
_cod_database_code 8102310

loop_
_symmetry_equiv_pos_as_xyz
'x, y, z'
'-x, y, -z+1/2'
'x+1/2, y+1/2, z'
'-x+1/2, y+1/2, -z+1/2'
'-x, -y, -z'
'x, -y, z-1/2'
'-x+1/2, -y+1/2, -z'
'x+1/2, -y+1/2, z-1/2'

loop_
_atom_site_label
_atom_site_type_symbol
_atom_site_fract_x
_atom_site_fract_y
_atom_site_fract_z
_atom_site_U_iso_or_equiv
_atom_site_adp_type
_atom_site_occupancy
_atom_site_symmetry_multiplicity
_atom_site_calc_flag
_atom_site_refinement_flags
_atom_site_disorder_assembly
_atom_site_disorder_group
Zn1 Zn 0.19871(4) 0.12364(2) 0.49905(6) 0.0652(3) Uani 1 1 d . . .
N1 N 0.0819(2) 0.20885(15) 0.4300(4) 0.0570(11) Uani 1 1 d . . .
N2 N 0.1533(2) 0.19552(15) 0.4235(4) 0.0537(10) Uani 1 1 d . . .
N3 N 0.2869(2) 0.15959(17) 0.4201(4) 0.0646(12) Uani 1 1 d . . .
N4 N 0.2789(2) 0.03634(16) 0.6532(4) 0.0613(11) Uani 1 1 d . . .
N5 N 0.2338(2) 0.04505(16) 0.5410(4) 0.0547(10) Uani 1 1 d . . .
N6 N 0.1447(2) 0.07300(16) 0.3378(4) 0.0621(12) Uani 1 1 d . . .
O1 O 0.0928(2) 0.13195(13) 0.5490(3) 0.0705(11) Uani 1 1 d . . .
O2 O 0.2619(2) 0.12865(13) 0.6772(4) 0.0755(11) Uani 1 1 d . . .
O3 O -0.0463(2) 0.25380(17) 0.3603(4) 0.0880(13) Uani 1 1 d . . .
H5 H -0.0024 0.2468 0.3596 0.106 Uiso 1 1 d R . .
O4 O 0.3656(3) -0.01651(17) 0.8250(4) 0.1001(15) Uani 1 1 d . . .
H15 H 0.3427 -0.0105 0.7559 0.120 Uiso 1 1 d R . .
O5 O 0.0000 0.3881(5) 0.2500 0.298(9) Uani 1 2 d SD . .
H21 H 0.0294 0.3639 0.2882 0.357 Uiso 1 1 d RD . .
C1 C -0.0686(3) 0.2215(2) 0.4397(5) 0.0682(15) Uani 1 1 d . . .
C2 C -0.1429(3) 0.2268(3) 0.4503(7) 0.0875(19) Uani 1 1 d . . .
H4 H -0.1759 0.2516 0.4004 0.105 Uiso 1 1 calc R . .
C3 C -0.1684(4) 0.1970(3) 0.5304(8) 0.110(3) Uani 1 1 d . . .
H3 H -0.2190 0.2014 0.5375 0.132 Uiso 1 1 calc R . .
C4 C -0.1223(4) 0.1607(3) 0.6013(8) 0.114(3) Uani 1 1 d . . .
H2 H -0.1406 0.1403 0.6585 0.137 Uiso 1 1 calc R . .
C5 C -0.0500(4) 0.1534(2) 0.5906(6) 0.088(2) Uani 1 1 d . . .
H1 H -0.0188 0.1274 0.6397 0.106 Uiso 1 1 calc R . .
C6 C -0.0211(3) 0.18313(19) 0.5101(5) 0.0600(14) Uani 1 1 d . . .
C7 C 0.0565(3) 0.17247(19) 0.4972(5) 0.0568(13) Uani 1 1 d . . .
C8 C 0.1910(3) 0.2260(2) 0.3715(5) 0.0574(13) Uani 1 1 d . . .
H6 H 0.1710 0.2593 0.3361 0.069 Uiso 1 1 calc R . .
C9 C 0.2665(3) 0.2078(2) 0.3682(5) 0.0590(13) Uani 1 1 d . . .
C10 C 0.3136(3) 0.2379(2) 0.3136(5) 0.0721(16) Uani 1 1 d . . .
H7 H 0.2973 0.2715 0.2755 0.087 Uiso 1 1 calc R . .
C11 C 0.3844(3) 0.2175(3) 0.3162(6) 0.088(2) Uani 1 1 d . . .
H8 H 0.4185 0.2376 0.2817 0.106 Uiso 1 1 calc R . .
C12 C 0.4053(4) 0.1691(3) 0.3675(6) 0.090(2) Uani 1 1 d . . .
H9 H 0.4534 0.1542 0.3671 0.108 Uiso 1 1 calc R . .
C13 C 0.3565(4) 0.1416(3) 0.4203(7) 0.0849(19) Uani 1 1 d . . .
H10 H 0.3728 0.1081 0.4590 0.102 Uiso 1 1 calc R . .
C14 C 0.3396(4) 0.1218(2) 0.9149(6) 0.0858(19) Uani 1 1 d . . .
H11 H 0.3174 0.1552 0.8828 0.103 Uiso 1 1 calc R . .
C15 C 0.3776(4) 0.1199(3) 1.0343(6) 0.103(2) Uani 1 1 d . . .
H12 H 0.3804 0.1511 1.0836 0.124 Uiso 1 1 calc R . .
C16 C 0.4108(4) 0.0725(3) 1.0796(6) 0.092(2) Uani 1 1 d . . .
H13 H 0.4366 0.0704 1.1614 0.111 Uiso 1 1 calc R . .
C17 C 0.4074(3) 0.0280(3) 1.0081(6) 0.087(2) Uani 1 1 d . . .
H14 H 0.4327 -0.0043 1.0402 0.104 Uiso 1 1 calc R . .
C18 C 0.3675(3) 0.0290(2) 0.8890(6) 0.0701(16) Uani 1 1 d . . .
C19 C 0.3330(3) 0.0772(2) 0.8414(5) 0.0609(14) Uani 1 1 d . . .
C20 C 0.2888(3) 0.0830(2) 0.7153(5) 0.0567(13) Uani 1 1 d . . .
C21 C 0.2108(3) 0.0062(2) 0.4694(5) 0.0629(14) Uani 1 1 d . . .
H16 H 0.2254 -0.0304 0.4894 0.076 Uiso 1 1 calc R . .
C22 C 0.1611(3) 0.02029(18) 0.3549(5) 0.0523(12) Uani 1 1 d . . .
C23 C 0.1320(3) -0.0191(2) 0.2711(6) 0.0714(16) Uani 1 1 d . . .
H17 H 0.1447 -0.0563 0.2856 0.086 Uiso 1 1 calc R . .
C24 C 0.0834(3) -0.0024(3) 0.1644(6) 0.0833(18) Uani 1 1 d . . .
H18 H 0.0618 -0.0283 0.1050 0.100 Uiso 1 1 calc R . .
C25 C 0.0672(4) 0.0515(2) 0.1465(6) 0.0857(19) Uani 1 1 d . . .
H19 H 0.0350 0.0638 0.0740 0.103 Uiso 1 1 calc R . .
C26 C 0.0985(3) 0.0875(2) 0.2349(5) 0.0783(17) Uani 1 1 d . . .
H20 H 0.0864 0.1249 0.2222 0.094 Uiso 1 1 calc R . .

loop_
_atom_site_aniso_label
_atom_site_aniso_U_11
_atom_site_aniso_U_22
_atom_site_aniso_U_33
_atom_site_aniso_U_23
_atom_site_aniso_U_13
_atom_site_aniso_U_12
Zn1 0.0738(5) 0.0462(4) 0.0659(5) 0.0034(3) -0.0028(3) 0.0127(3)
N1 0.065(3) 0.042(2) 0.061(3) 0.005(2) 0.009(2) 0.0065(19)
N2 0.055(2) 0.042(2) 0.059(3) -0.001(2) 0.004(2) 0.0023(19)
N3 0.067(3) 0.059(3) 0.058(3) -0.008(2) -0.004(2) 0.012(2)
N4 0.066(3) 0.052(2) 0.057(3) 0.006(2) -0.001(2) 0.010(2)
N5 0.055(2) 0.054(2) 0.050(3) 0.003(2) 0.003(2) 0.0076(19)
N6 0.070(3) 0.051(2) 0.056(3) 0.000(2) -0.004(2) 0.004(2)
O1 0.084(3) 0.054(2) 0.072(3) 0.0175(19) 0.017(2) 0.0175(18)
O2 0.090(3) 0.052(2) 0.071(3) -0.0047(18) -0.010(2) 0.0225(18)
O3 0.080(3) 0.099(3) 0.089(3) 0.039(3) 0.027(2) 0.025(2)
O4 0.132(4) 0.070(3) 0.080(3) 0.016(2) -0.013(3) 0.028(2)
O5 0.171(10) 0.303(16) 0.48(3) 0.000 0.196(15) 0.000
C1 0.068(4) 0.056(3) 0.079(4) -0.005(3) 0.016(3) 0.008(3)
C2 0.073(4) 0.081(4) 0.110(6) 0.007(4) 0.024(4) 0.023(3)
C3 0.101(5) 0.078(5) 0.175(9) 0.015(5) 0.080(6) 0.024(4)
C4 0.137(7) 0.075(5) 0.160(8) 0.033(5) 0.095(6) 0.020(4)
C5 0.110(5) 0.056(3) 0.113(6) 0.019(4) 0.055(5) 0.022(3)
C6 0.071(3) 0.045(3) 0.064(4) -0.001(3) 0.017(3) 0.010(2)
C7 0.070(3) 0.045(3) 0.050(3) -0.003(2) 0.003(3) 0.003(2)
C8 0.066(3) 0.049(3) 0.051(3) 0.000(2) 0.003(3) 0.006(3)
C9 0.060(3) 0.054(3) 0.056(3) -0.014(3) 0.000(3) -0.001(3)
C10 0.068(4) 0.067(3) 0.078(4) -0.013(3) 0.012(3) -0.007(3)
C11 0.066(4) 0.093(5) 0.104(6) -0.031(4) 0.019(4) -0.014(4)
C12 0.069(4) 0.096(5) 0.098(6) -0.025(4) 0.007(4) 0.011(4)
C13 0.074(4) 0.067(4) 0.108(6) -0.012(4) 0.010(4) 0.020(3)
C14 0.094(4) 0.079(4) 0.071(4) -0.007(3) -0.008(3) 0.022(3)
C15 0.123(6) 0.108(6) 0.061(5) -0.015(4) -0.013(4) 0.014(4)
C16 0.079(4) 0.120(6) 0.066(5) 0.003(4) -0.008(3) -0.013(4)
C17 0.071(4) 0.096(5) 0.079(5) 0.031(4) -0.010(3) 0.001(3)
C18 0.063(3) 0.069(4) 0.071(4) 0.010(3) 0.000(3) 0.000(3)
C19 0.059(3) 0.061(3) 0.059(4) 0.005(3) 0.005(3) 0.005(3)
C20 0.055(3) 0.056(3) 0.053(3) -0.001(3) 0.000(2) 0.008(2)
C21 0.067(3) 0.041(3) 0.076(4) -0.003(3) 0.008(3) 0.006(2)
C22 0.054(3) 0.047(3) 0.052(3) -0.003(2) 0.004(2) -0.003(2)
C23 0.075(4) 0.051(3) 0.079(5) -0.005(3) 0.001(3) -0.004(3)
C24 0.084(4) 0.075(4) 0.081(5) -0.020(3) 0.000(4) -0.019(3)
C25 0.102(5) 0.068(4) 0.069(4) -0.005(3) -0.015(3) -0.002(3)
C26 0.090(4) 0.055(3) 0.072(4) 0.004(3) -0.016(3) 0.006(3)

loop_
_atom_type_symbol
_atom_type_description
_atom_type_scat_dispersion_real
_atom_type_scat_dispersion_imag
_atom_type_scat_source
C C 0.0033 0.0016 'International Tables Vol C Tables 4.2.6.8 and 6.1.1.4'
H H 0.0000 0.0000 'International Tables Vol C Tables 4.2.6.8 and 6.1.1.4'
N N 0.0061 0.0033 'International Tables Vol C Tables 4.2.6.8 and 6.1.1.4'
O O 0.0106 0.0060 'International Tables Vol C Tables 4.2.6.8 and 6.1.1.4'
Zn Zn 0.2839 1.4301 'International Tables Vol C Tables 4.2.6.8 and 6.1.1.4'

loop_
_geom_angle_atom_site_label_1
_geom_angle_atom_site_label_2
_geom_angle_atom_site_label_3
_geom_angle
_geom_angle_site_symmetry_1
_geom_angle_site_symmetry_3
_geom_angle_publ_flag
N2 Zn1 N5 168.24(16) . . ?
N2 Zn1 O2 115.75(14) . . ?
N5 Zn1 O2 76.01(14) . . ?
N2 Zn1 O1 74.62(15) . . ?
N5 Zn1 O1 105.97(14) . . ?
O2 Zn1 O1 92.96(16) . . ?
N2 Zn1 N3 74.90(17) . . ?
N5 Zn1 N3 104.95(16) . . ?
O2 Zn1 N3 95.46(17) . . ?
O1 Zn1 N3 149.05(14) . . ?
N2 Zn1 N6 94.19(16) . . ?
N5 Zn1 N6 74.09(16) . . ?
O2 Zn1 N6 149.86(14) . . ?
O1 Zn1 N6 91.66(16) . . ?
N3 Zn1 N6 95.74(16) . . ?
C7 N1 N2 109.6(4) . . ?
C8 N2 N1 121.2(4) . . ?
C8 N2 Zn1 120.2(3) . . ?
N1 N2 Zn1 118.6(3) . . ?
C9 N3 C13 117.1(5) . . ?
C9 N3 Zn1 112.7(3) . . ?
C13 N3 Zn1 130.1(4) . . ?
C20 N4 N5 110.1(4) . . ?
C21 N5 N4 121.8(4) . . ?
C21 N5 Zn1 121.3(4) . . ?
N4 N5 Zn1 116.8(3) . . ?
C26 N6 C22 117.7(5) . . ?
C26 N6 Zn1 130.2(4) . . ?
C22 N6 Zn1 112.1(3) . . ?
C7 O1 Zn1 110.6(3) . . ?
C20 O2 Zn1 111.4(3) . . ?
C1 O3 H5 109.4 . . ?
C18 O4 H15 109.0 . . ?
O3 C1 C2 117.4(5) . . ?
O3 C1 C6 123.2(5) . . ?
C2 C1 C6 119.4(6) . . ?
C3 C2 C1 120.6(6) . . ?
C3 C2 H4 119.7 . . ?
C1 C2 H4 119.7 . . ?
C2 C3 C4 120.5(6) . . ?
C2 C3 H3 119.8 . . ?
C4 C3 H3 119.8 . . ?
C3 C4 C5 120.3(6) . . ?
C3 C4 H2 119.8 . . ?
C5 C4 H2 119.8 . . ?
C4 C5 C6 121.4(6) . . ?
C4 C5 H1 119.3 . . ?
C6 C5 H1 119.3 . . ?
C5 C6 C1 117.7(5) . . ?
C5 C6 C7 119.9(5) . . ?
C1 C6 C7 122.3(5) . . ?
O1 C7 N1 126.0(5) . . ?
O1 C7 C6 119.9(5) . . ?
N1 C7 C6 114.2(4) . . ?
N2 C8 C9 117.0(5) . . ?
N2 C8 H6 121.5 . . ?
C9 C8 H6 121.5 . . ?
N3 C9 C10 122.5(5) . . ?
N3 C9 C8 115.2(5) . . ?
C10 C9 C8 122.3(5) . . ?
C11 C10 C9 118.1(6) . . ?
C11 C10 H7 121.0 . . ?
C9 C10 H7 121.0 . . ?
C12 C11 C10 119.8(6) . . ?
C12 C11 H8 120.1 . . ?
C10 C11 H8 120.1 . . ?
C11 C12 C13 119.3(6) . . ?
C11 C12 H9 120.3 . . ?
C13 C12 H9 120.3 . . ?
N3 C13 C12 123.1(6) . . ?
N3 C13 H10 118.4 . . ?
C12 C13 H10 118.4 . . ?
C19 C14 C15 122.3(6) . . ?
C19 C14 H11 118.8 . . ?
C15 C14 H11 118.8 . . ?
C16 C15 C14 118.9(6) . . ?
C16 C15 H12 120.6 . . ?
C14 C15 H12 120.6 . . ?
C15 C16 C17 120.3(6) . . ?
C15 C16 H13 119.9 . . ?
C17 C16 H13 119.9 . . ?
C16 C17 C18 121.4(6) . . ?
C16 C17 H14 119.3 . . ?
C18 C17 H14 119.3 . . ?
O4 C18 C17 117.9(5) . . ?
O4 C18 C19 123.1(5) . . ?
C17 C18 C19 119.0(6) . . ?
C14 C19 C18 118.1(5) . . ?
C14 C19 C20 118.3(5) . . ?
C18 C19 C20 123.6(5) . . ?
O2 C20 N4 125.7(5) . . ?
O2 C20 C19 119.9(4) . . ?
N4 C20 C19 114.3(4) . . ?
N5 C21 C22 116.7(4) . . ?
N5 C21 H16 121.7 . . ?
C22 C21 H16 121.7 . . ?
N6 C22 C23 122.9(5) . . ?
N6 C22 C21 115.8(4) . . ?
C23 C22 C21 121.3(5) . . ?
C22 C23 C24 117.9(5) . . ?
C22 C23 H17 121.1 . . ?
C24 C23 H17 121.1 . . ?
C25 C24 C23 119.3(6) . . ?
C25 C24 H18 120.4 . . ?
C23 C24 H18 120.4 . . ?
C24 C25 C26 118.7(6) . . ?
C24 C25 H19 120.7 . . ?
C26 C25 H19 120.7 . . ?
N6 C26 C25 123.7(5) . . ?
N6 C26 H20 118.2 . . ?
C25 C26 H20 118.2 . . ?

loop_
_geom_bond_atom_site_label_1
_geom_bond_atom_site_label_2
_geom_bond_distance
_geom_bond_site_symmetry_2
_geom_bond_publ_flag
Zn1 N2 2.057(4) . ?
Zn1 N5 2.058(4) . ?
Zn1 O2 2.107(4) . ?
Zn1 O1 2.145(4) . ?
Zn1 N3 2.206(5) . ?
Zn1 N6 2.260(4) . ?
N1 C7 1.335(6) . ?
N1 N2 1.358(5) . ?
N2 C8 1.259(6) . ?
N3 C9 1.341(6) . ?
N3 C13 1.342(7) . ?
N4 C20 1.343(6) . ?
N4 N5 1.375(6) . ?
N5 C21 1.269(6) . ?
N6 C26 1.331(7) . ?
N6 C22 1.335(6) . ?
O1 C7 1.266(5) . ?
O2 C20 1.262(5) . ?
O3 C1 1.344(6) . ?
O3 H5 0.8192 . ?
O4 C18 1.337(7) . ?
O4 H15 0.8200 . ?
O5 H21 0.8504 . ?
C1 C2 1.390(7) . ?
C1 C6 1.403(7) . ?
C2 C3 1.342(9) . ?
C2 H4 0.9500 . ?
C3 C4 1.359(10) . ?
C3 H3 0.9500 . ?
C4 C5 1.361(8) . ?
C4 H2 0.9500 . ?
C5 C6 1.378(7) . ?
C5 H1 0.9500 . ?
C6 C7 1.476(7) . ?
C8 C9 1.453(7) . ?
C8 H6 0.9500 . ?
C9 C10 1.390(7) . ?
C10 C11 1.376(8) . ?
C10 H7 0.9500 . ?
C11 C12 1.344(9) . ?
C11 H8 0.9500 . ?
C12 C13 1.367(9) . ?
C12 H9 0.9500 . ?
C13 H10 0.9500 . ?
C14 C19 1.374(7) . ?
C14 C15 1.388(9) . ?
C14 H11 0.9500 . ?
C15 C16 1.359(9) . ?
C15 H12 0.9500 . ?
C16 C17 1.362(9) . ?
C16 H13 0.9500 . ?
C17 C18 1.394(8) . ?
C17 H14 0.9500 . ?
C18 C19 1.394(7) . ?
C19 C20 1.492(7) . ?
C21 C22 1.455(7) . ?
C21 H16 0.9500 . ?
C22 C23 1.382(7) . ?
C23 C24 1.396(8) . ?
C23 H17 0.9500 . ?
C24 C25 1.364(8) . ?
C24 H18 0.9500 . ?
C25 C26 1.369(8) . ?
C25 H19 0.9500 . ?
C26 H20 0.9500 . ?

loop_
_geom_hbond_atom_site_label_D
_geom_hbond_atom_site_label_H
_geom_hbond_atom_site_label_A
_geom_hbond_distance_DH
_geom_hbond_distance_HA
_geom_hbond_distance_DA
_geom_hbond_angle_DHA
_geom_hbond_site_symmetry_A
O3 H5 N1 0.82 1.82 2.536(5) 145.8 .
O4 H15 N4 0.82 1.85 2.574(5) 146.3 .

loop_
_geom_torsion_atom_site_label_1
_geom_torsion_atom_site_label_2
_geom_torsion_atom_site_label_3
_geom_torsion_atom_site_label_4
_geom_torsion
_geom_torsion_site_symmetry_1
_geom_torsion_site_symmetry_2
_geom_torsion_site_symmetry_3
_geom_torsion_site_symmetry_4
_geom_torsion_publ_flag
C7 N1 N2 C8 -175.2(5) . . . . ?
C7 N1 N2 Zn1 5.6(5) . . . . ?
N5 Zn1 N2 C8 -91.4(9) . . . . ?
O2 Zn1 N2 C8 88.3(4) . . . . ?
O1 Zn1 N2 C8 174.1(4) . . . . ?
N3 Zn1 N2 C8 -0.5(4) . . . . ?
N6 Zn1 N2 C8 -95.4(4) . . . . ?
N5 Zn1 N2 N1 87.9(9) . . . . ?
O2 Zn1 N2 N1 -92.5(3) . . . . ?
O1 Zn1 N2 N1 -6.7(3) . . . . ?
N3 Zn1 N2 N1 178.7(4) . . . . ?
N6 Zn1 N2 N1 83.9(3) . . . . ?
N2 Zn1 N3 C9 1.0(3) . . . . ?
N5 Zn1 N3 C9 168.8(3) . . . . ?
O2 Zn1 N3 C9 -114.2(3) . . . . ?
O1 Zn1 N3 C9 -9.1(5) . . . . ?
N6 Zn1 N3 C9 93.8(3) . . . . ?
N2 Zn1 N3 C13 178.5(5) . . . . ?
N5 Zn1 N3 C13 -13.7(5) . . . . ?
O2 Zn1 N3 C13 63.3(5) . . . . ?
O1 Zn1 N3 C13 168.3(4) . . . . ?
N6 Zn1 N3 C13 -88.7(5) . . . . ?
C20 N4 N5 C21 -173.6(5) . . . . ?
C20 N4 N5 Zn1 2.0(5) . . . . ?
N2 Zn1 N5 C21 -6.5(11) . . . . ?
O2 Zn1 N5 C21 173.8(4) . . . . ?
O1 Zn1 N5 C21 84.7(4) . . . . ?
N3 Zn1 N5 C21 -94.2(4) . . . . ?
N6 Zn1 N5 C21 -2.4(4) . . . . ?
N2 Zn1 N5 N4 177.9(7) . . . . ?
O2 Zn1 N5 N4 -1.8(3) . . . . ?
O1 Zn1 N5 N4 -90.9(3) . . . . ?
N3 Zn1 N5 N4 90.2(3) . . . . ?
N6 Zn1 N5 N4 -178.0(4) . . . . ?
N2 Zn1 N6 C26 -1.8(5) . . . . ?
N5 Zn1 N6 C26 179.0(5) . . . . ?
O2 Zn1 N6 C26 171.6(5) . . . . ?
O1 Zn1 N6 C26 72.9(5) . . . . ?
N3 Zn1 N6 C26 -77.1(5) . . . . ?
N2 Zn1 N6 C22 -178.7(3) . . . . ?
N5 Zn1 N6 C22 2.1(3) . . . . ?
O2 Zn1 N6 C22 -5.3(6) . . . . ?
O1 Zn1 N6 C22 -104.0(3) . . . . ?
N3 Zn1 N6 C22 106.0(3) . . . . ?
N2 Zn1 O1 C7 6.4(3) . . . . ?
N5 Zn1 O1 C7 -161.4(3) . . . . ?
O2 Zn1 O1 C7 122.3(3) . . . . ?
N3 Zn1 O1 C7 16.6(5) . . . . ?
N6 Zn1 O1 C7 -87.5(3) . . . . ?
N2 Zn1 O2 C20 -178.6(3) . . . . ?
N5 Zn1 O2 C20 1.3(4) . . . . ?
O1 Zn1 O2 C20 107.1(4) . . . . ?
N3 Zn1 O2 C20 -102.8(4) . . . . ?
N6 Zn1 O2 C20 8.6(6) . . . . ?
O3 C1 C2 C3 -178.0(6) . . . . ?
C6 C1 C2 C3 2.7(10) . . . . ?
C1 C2 C3 C4 -1.0(12) . . . . ?
C2 C3 C4 C5 -1.0(13) . . . . ?
C3 C4 C5 C6 1.3(12) . . . . ?
C4 C5 C6 C1 0.4(9) . . . . ?
C4 C5 C6 C7 -177.3(6) . . . . ?
O3 C1 C6 C5 178.4(6) . . . . ?
C2 C1 C6 C5 -2.4(8) . . . . ?
O3 C1 C6 C7 -4.0(8) . . . . ?
C2 C1 C6 C7 175.3(5) . . . . ?
Zn1 O1 C7 N1 -6.3(6) . . . . ?
Zn1 O1 C7 C6 174.6(4) . . . . ?
N2 N1 C7 O1 1.0(7) . . . . ?
N2 N1 C7 C6 -180.0(4) . . . . ?
C5 C6 C7 O1 8.5(8) . . . . ?
C1 C6 C7 O1 -169.1(5) . . . . ?
C5 C6 C7 N1 -170.6(5) . . . . ?
C1 C6 C7 N1 11.8(7) . . . . ?
N1 N2 C8 C9 -179.3(4) . . . . ?
Zn1 N2 C8 C9 0.0(6) . . . . ?
C13 N3 C9 C10 1.7(8) . . . . ?
Zn1 N3 C9 C10 179.5(4) . . . . ?
C13 N3 C9 C8 -179.2(5) . . . . ?
Zn1 N3 C9 C8 -1.3(5) . . . . ?
N2 C8 C9 N3 1.0(7) . . . . ?
N2 C8 C9 C10 -179.9(5) . . . . ?
N3 C9 C10 C11 -1.6(8) . . . . ?
C8 C9 C10 C11 179.3(5) . . . . ?
C9 C10 C11 C12 1.9(9) . . . . ?
C10 C11 C12 C13 -2.3(10) . . . . ?
C9 N3 C13 C12 -2.1(9) . . . . ?
Zn1 N3 C13 C12 -179.5(5) . . . . ?
C11 C12 C13 N3 2.5(10) . . . . ?
C19 C14 C15 C16 1.4(12) . . . . ?
C14 C15 C16 C17 0.7(11) . . . . ?
C15 C16 C17 C18 -2.7(11) . . . . ?
C16 C17 C18 O4 -178.9(6) . . . . ?
C16 C17 C18 C19 2.5(9) . . . . ?
C15 C14 C19 C18 -1.6(10) . . . . ?
C15 C14 C19 C20 178.1(6) . . . . ?
O4 C18 C19 C14 -178.9(6) . . . . ?
C17 C18 C19 C14 -0.4(8) . . . . ?
O4 C18 C19 C20 1.5(9) . . . . ?
C17 C18 C19 C20 -180.0(5) . . . . ?
Zn1 O2 C20 N4 -0.7(7) . . . . ?
Zn1 O2 C20 C19 -177.6(4) . . . . ?
N5 N4 C20 O2 -0.8(7) . . . . ?
N5 N4 C20 C19 176.2(4) . . . . ?
C14 C19 C20 O2 3.4(8) . . . . ?
C18 C19 C20 O2 -177.0(5) . . . . ?
C14 C19 C20 N4 -173.8(5) . . . . ?
C18 C19 C20 N4 5.8(7) . . . . ?
N4 N5 C21 C22 177.7(4) . . . . ?
Zn1 N5 C21 C22 2.3(7) . . . . ?
C26 N6 C22 C23 -0.1(8) . . . . ?
Zn1 N6 C22 C23 177.2(4) . . . . ?
C26 N6 C22 C21 -179.0(5) . . . . ?
Zn1 N6 C22 C21 -1.7(5) . . . . ?
N5 C21 C22 N6 -0.2(7) . . . . ?
N5 C21 C22 C23 -179.1(5) . . . . ?
N6 C22 C23 C24 -0.1(8) . . . . ?
C21 C22 C23 C24 178.7(5) . . . . ?
C22 C23 C24 C25 0.7(9) . . . . ?
C23 C24 C25 C26 -1.1(10) . . . . ?
C22 N6 C26 C25 -0.2(9) . . . . ?
Zn1 N6 C26 C25 -177.0(5) . . . . ?
C24 C25 C26 N6 0.8(11) . . . . ?
